data_1560869
loop_
_publ_author_name
'Cramer, Alisha J.'
'Cole, Jacqueline M.'

_publ_section_title
;
 Host-guest prospects of neodymium and gadolinium ultraphosphate
 frameworks for nuclear waste storage: Multi-temperature topological
 analysis of nanoporous cages in RP5O14
;
_journal_name_full 'Journal of Solid State Chemistry'
_journal_page_first 250
_journal_page_last 257
_journal_paper_doi 10.1016/j.jssc.2018.07.020
_journal_volume 266
_journal_year 2018
_chemical_formula_sum 'Gd O14 P5'
_chemical_formula_weight 536.10
_space_group_IT_number 14
_space_group_name_Hall '-P 2ybc'
_space_group_name_H-M_alt 'P 1 21/c 1'
_symmetry_cell_setting monoclinic
_symmetry_space_group_name_H-M 'P 1 21/c 1'
_atom_sites_solution_hydrogens none
_atom_sites_solution_primary direct
_atom_sites_solution_secondary difmap
_audit_creation_method SHELXL-97
_cell_angle_alpha 90.00
_cell_angle_beta 90.50(3)
_cell_angle_gamma 90.00
_cell_formula_units_Z 4
_cell_length_a 8.7460(17)
_cell_length_b 8.9210(18)
_cell_length_c 12.938(3)
_cell_measurement_reflns_used 512
_cell_measurement_temperature 320(2)
_cell_measurement_theta_max 28.28
_cell_measurement_theta_min 2.0
_cell_volume 1009.4(4)
_computing_cell_refinement
;
Rigaku CrystalClear-SM Expert 2.0
;
_computing_data_collection 'Rigaku CrystalClear-SM Expert 2.0'
_computing_data_reduction
;
Rigaku CrystalClear-SM Expert 2.0
;
_computing_molecular_graphics
;
SHELXTL-PLUS (Sheldrick, 1995)
;
_computing_publication_material 'SHELXL-97 (Sheldrick, 1997)'
_computing_structure_refinement 'SHELXL-97 (Sheldrick, 1997)'
_computing_structure_solution 'SHELXS-97 (Sheldrick, 1990)'
_diffrn_ambient_temperature 320(2)
_diffrn_measured_fraction_theta_full 0.636
_diffrn_measured_fraction_theta_max 0.636
_diffrn_measurement_device_type 'Rigaku Saturn 724+ CCD'
_diffrn_measurement_method '\w scans'
_diffrn_radiation_monochromator graphite
_diffrn_radiation_source 'fine-focus sealed tube'
_diffrn_radiation_type MoK\a
_diffrn_radiation_wavelength 0.71073
_diffrn_reflns_av_R_equivalents 0.0537
_diffrn_reflns_av_sigmaI/netI 0.0275
_diffrn_reflns_limit_h_max 11
_diffrn_reflns_limit_h_min -11
_diffrn_reflns_limit_k_max 12
_diffrn_reflns_limit_k_min -12
_diffrn_reflns_limit_l_max 16
_diffrn_reflns_limit_l_min -18
_diffrn_reflns_number 4018
_diffrn_reflns_theta_full 30.58
_diffrn_reflns_theta_max 30.58
_diffrn_reflns_theta_min 2.28
_diffrn_standards_decay_% 0
_diffrn_standards_interval_count 0
_diffrn_standards_interval_time 0
_diffrn_standards_number 0
_exptl_absorpt_coefficient_mu 7.452
_exptl_absorpt_correction_T_max 0.105
_exptl_absorpt_correction_T_min 0.069
_exptl_absorpt_correction_type empirical
_exptl_absorpt_process_details
;
T. Higashi, ABSCOR, empirical absorption correction
;
_exptl_crystal_colour colourless
_exptl_crystal_density_diffrn 3.528
_exptl_crystal_density_method 'not measured'
_exptl_crystal_description block
_exptl_crystal_F_000 1004
_exptl_crystal_size_max 0.4
_exptl_crystal_size_mid 0.4
_exptl_crystal_size_min 0.3
_refine_diff_density_max 1.947
_refine_diff_density_min -1.622
_refine_diff_density_rms 0.335
_refine_ls_extinction_coef 0.0159(15)
_refine_ls_extinction_expression Fc^*^=kFc[1+0.001xFc^2^\l^3^/sin(2\q)]^-1/4^
_refine_ls_extinction_method SHELXL
_refine_ls_goodness_of_fit_ref 1.093
_refine_ls_hydrogen_treatment none
_refine_ls_matrix_type full
_refine_ls_number_parameters 183
_refine_ls_number_reflns 1976
_refine_ls_number_restraints 0
_refine_ls_restrained_S_all 1.093
_refine_ls_R_factor_all 0.0508
_refine_ls_R_factor_gt 0.0501
_refine_ls_shift/su_max 0.000
_refine_ls_shift/su_mean 0.000
_refine_ls_structure_factor_coef Fsqd
_refine_ls_weighting_details 'calc w=1/[\s^2^(Fo^2^)+(0.1023P)^2^+4.1701P] where P=(Fo^2^+2Fc^2^)/3'
_refine_ls_weighting_scheme calc
_refine_ls_wR_factor_gt 0.1377
_refine_ls_wR_factor_ref 0.1388
_reflns_number_gt 1932
_reflns_number_total 1976
_reflns_threshold_expression >2sigma(I)
_cod_data_source_file 2gd320d-1a.cif
_cod_data_source_block 2gd320d-1a
_cod_original_cell_volume 1009.4(3)
_cod_original_sg_symbol_H-M P2(1)/c
_cod_database_code 1560869

loop_
_symmetry_equiv_pos_as_xyz
'x, y, z'
'-x, y+1/2, -z+1/2'
'-x, -y, -z'
'x, -y-1/2, z-1/2'

loop_
_atom_site_label
_atom_site_type_symbol
_atom_site_fract_x
_atom_site_fract_y
_atom_site_fract_z
_atom_site_U_iso_or_equiv
_atom_site_adp_type
_atom_site_occupancy
_atom_site_symmetry_multiplicity
_atom_site_calc_flag
_atom_site_refinement_flags
_atom_site_disorder_assembly
_atom_site_disorder_group
Gd1 Gd 0.72269(4) 0.19030(3) 1.00122(3) 0.0091(2) Uani 1 1 d . . .
P1 P 0.2449(2) 0.45308(19) 0.83446(14) 0.0105(5) Uani 1 1 d . . .
P2 P 0.2277(3) 0.44910(18) 1.16449(14) 0.0100(4) Uani 1 1 d . . .
P3 P 0.3141(2) 0.24494(18) 0.99993(13) 0.0099(4) Uani 1 1 d . . .
P4 P 0.5070(3) -0.0049(2) 1.20238(14) 0.0098(4) Uani 1 1 d . . .
P5 P -0.0062(3) 0.49731(19) 1.32801(14) 0.0095(4) Uani 1 1 d . . .
O1 O 0.2220(10) 0.3089(5) 0.9010(5) 0.0143(14) Uani 1 1 d . . .
O2 O 0.2071(9) 0.3144(6) 1.0887(5) 0.0131(13) Uani 1 1 d . . .
O3 O 0.0926(7) 0.4167(6) 1.2399(4) 0.0149(12) Uani 1 1 d . . .
O4 O 0.4693(8) 0.3138(5) 1.0048(5) 0.0169(14) Uani 1 1 d . . .
O5 O 0.7774(8) 0.4057(6) 1.1107(5) 0.0185(13) Uani 1 1 d . . .
O6 O 0.9211(8) 0.1243(6) 0.8868(5) 0.0166(12) Uani 1 1 d . . .
O7 O 0.7676(8) 0.4044(6) 0.8852(5) 0.0197(13) Uani 1 1 d . . .
O8 O 0.6261(7) -0.0970(6) 1.2726(5) 0.0160(13) Uani 1 1 d . . .
O9 O 0.5860(7) 0.1176(6) 0.8521(4) 0.0173(13) Uani 1 1 d . . .
O10 O 0.9175(7) 0.1151(6) 1.1204(4) 0.0165(13) Uani 1 1 d . . .
O11 O 0.4061(8) 0.4262(6) 0.7904(5) 0.0196(14) Uani 1 1 d . . .
O12 O 0.7083(7) -0.0827(7) 1.0000(5) 0.0207(14) Uani 1 1 d . . .
O13 O 0.5868(8) 0.1163(6) 1.1496(4) 0.0188(13) Uani 1 1 d . . .
O14 O 0.1320(7) 0.4196(6) 0.7439(4) 0.0143(13) Uani 1 1 d . . .

loop_
_atom_site_aniso_label
_atom_site_aniso_U_11
_atom_site_aniso_U_22
_atom_site_aniso_U_33
_atom_site_aniso_U_23
_atom_site_aniso_U_13
_atom_site_aniso_U_12
Gd1 0.0105(3) 0.0075(2) 0.0095(3) -0.00016(8) 0.0006(2) 0.00025(9)
P1 0.0115(11) 0.0087(6) 0.0113(8) -0.0011(6) -0.0015(10) 0.0006(6)
P2 0.0111(10) 0.0084(7) 0.0105(8) 0.0004(6) 0.0005(9) -0.0007(6)
P3 0.0134(10) 0.0067(7) 0.0096(7) 0.0003(5) -0.0008(9) 0.0014(6)
P4 0.0087(9) 0.0118(6) 0.0091(7) 0.0007(6) 0.0015(9) -0.0005(6)
P5 0.0092(9) 0.0107(6) 0.0086(7) 0.0002(6) 0.0010(9) 0.0001(6)
O1 0.014(3) 0.017(3) 0.012(2) 0.0054(17) 0.005(3) -0.0049(19)
O2 0.005(3) 0.027(3) 0.008(2) -0.0013(17) 0.013(3) -0.004(2)
O3 0.016(3) 0.016(2) 0.012(2) -0.0010(18) 0.010(3) -0.001(2)
O4 0.014(3) 0.014(2) 0.023(3) 0.0000(17) 0.002(4) -0.0019(17)
O5 0.022(3) 0.010(2) 0.024(3) -0.0046(19) 0.005(3) 0.000(2)
O6 0.015(3) 0.017(2) 0.018(2) -0.0029(19) 0.006(3) 0.004(2)
O7 0.026(4) 0.010(2) 0.023(3) 0.001(2) 0.006(3) 0.000(2)
O8 0.014(3) 0.0102(19) 0.024(3) 0.0009(19) -0.006(3) -0.003(2)
O9 0.015(3) 0.022(2) 0.015(2) -0.007(2) -0.002(3) -0.004(2)
O10 0.015(3) 0.017(2) 0.017(2) 0.0021(19) -0.003(3) 0.003(2)
O11 0.015(3) 0.020(2) 0.023(3) 0.009(2) 0.002(3) 0.006(2)
O12 0.021(3) 0.013(2) 0.028(3) 0.0023(18) 0.004(4) -0.005(2)
O13 0.021(4) 0.022(2) 0.014(2) 0.004(2) 0.009(3) -0.005(3)
O14 0.018(3) 0.015(2) 0.011(2) -0.0031(17) -0.005(3) 0.005(2)

loop_
_atom_type_symbol
_atom_type_description
_atom_type_scat_dispersion_real
_atom_type_scat_dispersion_imag
_atom_type_scat_source
O O 0.0106 0.0060 'International Tables Vol C Tables 4.2.6.8 and 6.1.1.4'
P P 0.1023 0.0942 'International Tables Vol C Tables 4.2.6.8 and 6.1.1.4'
Gd Gd -0.1653 3.9035 'International Tables Vol C Tables 4.2.6.8 and 6.1.1.4'

loop_
_geom_angle_atom_site_label_1
_geom_angle_atom_site_label_2
_geom_angle_atom_site_label_3
_geom_angle
_geom_angle_site_symmetry_1
_geom_angle_site_symmetry_3
O9 Gd1 O13 109.5(2) . .
O9 Gd1 O6 77.8(2) . .
O13 Gd1 O6 144.8(2) . .
O9 Gd1 O10 143.9(2) . .
O13 Gd1 O10 76.0(2) . .
O6 Gd1 O10 79.1(2) . .
O9 Gd1 O5 142.3(2) . .
O13 Gd1 O5 81.1(2) . .
O6 Gd1 O5 114.8(2) . .
O10 Gd1 O5 73.14(19) . .
O9 Gd1 O12 72.16(19) . .
O13 Gd1 O12 72.5(2) . .
O6 Gd1 O12 77.6(2) . .
O10 Gd1 O12 76.10(19) . .
O5 Gd1 O12 143.38(19) . .
O9 Gd1 O7 78.3(2) . .
O13 Gd1 O7 142.8(2) . .
O6 Gd1 O7 71.9(2) . .
O10 Gd1 O7 119.7(2) . .
O5 Gd1 O7 73.2(2) . .
O12 Gd1 O7 141.2(2) . .
O9 Gd1 O4 71.9(2) . .
O13 Gd1 O4 69.6(2) . .
O6 Gd1 O4 141.7(2) . .
O10 Gd1 O4 138.4(2) . .
O5 Gd1 O4 79.0(2) . .
O12 Gd1 O4 113.48(19) . .
O7 Gd1 O4 79.3(2) . .
O5 P1 O11 116.1(4) 3_667 .
O5 P1 O14 116.4(3) 3_667 .
O11 P1 O14 105.5(3) . .
O5 P1 O1 115.1(4) 3_667 .
O11 P1 O1 101.4(4) . .
O14 P1 O1 100.0(3) . .
O7 P2 O2 114.7(3) 3_667 .
O7 P2 O8 116.0(4) 3_667 2_657
O2 P2 O8 102.3(3) . 2_657
O7 P2 O3 117.7(4) 3_667 .
O2 P2 O3 99.5(4) . .
O8 P2 O3 104.2(3) 2_657 .
O12 P3 O4 122.0(3) 3_657 .
O12 P3 O1 106.6(3) 3_657 .
O4 P3 O1 109.7(4) . .
O12 P3 O2 107.6(3) 3_657 .
O4 P3 O2 110.2(3) . .
O1 P3 O2 98.1(4) . .
O13 P4 O9 123.2(3) . 3_657
O13 P4 O8 109.4(3) . .
O9 P4 O8 106.0(3) 3_657 .
O13 P4 O11 105.9(3) . 4_566
O9 P4 O11 109.5(4) 3_657 4_566
O8 P4 O11 100.4(3) . 4_566
O10 P5 O6 121.5(3) 2_657 4_466
O10 P5 O3 111.0(4) 2_657 .
O6 P5 O3 105.9(3) 4_466 .
O10 P5 O14 106.8(3) 2_657 3_567
O6 P5 O14 110.0(3) 4_466 3_567
O3 P5 O14 99.5(3) . 3_567
P1 O1 P3 131.6(4) . .
P2 O2 P3 132.8(5) . .
P2 O3 P5 140.6(4) . .
P3 O4 Gd1 129.1(2) . .
P1 O5 Gd1 159.8(4) 3_667 .
P5 O6 Gd1 146.0(4) 4_665 .
P2 O7 Gd1 165.8(4) 3_667 .
P2 O8 P4 133.2(3) 2_647 .
P4 O9 Gd1 149.0(4) 3_657 .
P5 O10 Gd1 150.4(3) 2_647 .
P1 O11 P4 134.6(4) . 4_565
P3 O12 Gd1 175.2(4) 3_657 .
P4 O13 Gd1 146.4(4) . .
P1 O14 P5 140.4(3) . 3_567

loop_
_geom_bond_atom_site_label_1
_geom_bond_atom_site_label_2
_geom_bond_distance
_geom_bond_site_symmetry_2
Gd1 O9 2.352(5) .
Gd1 O13 2.361(6) .
Gd1 O6 2.365(7) .
Gd1 O10 2.384(5) .
Gd1 O5 2.433(5) .
Gd1 O12 2.438(6) .
Gd1 O7 2.463(6) .
Gd1 O4 2.475(7) .
P1 O5 1.459(6) 3_667
P1 O11 1.544(7) .
P1 O14 1.555(5) .
P1 O1 1.561(6) .
P2 O7 1.458(6) 3_667
P2 O2 1.560(6) .
P2 O8 1.565(5) 2_657
P2 O3 1.565(7) .
P3 O12 1.461(6) 3_657
P3 O4 1.491(7) .
P3 O1 1.611(6) .
P3 O2 1.612(8) .
P4 O13 1.460(6) .
P4 O9 1.469(5) 3_657
P4 O8 1.603(5) .
P4 O11 1.608(7) 4_566
P5 O10 1.464(5) 2_657
P5 O6 1.473(6) 4_466
P5 O3 1.607(7) .
P5 O14 1.615(5) 3_567
O5 P1 1.459(6) 3_667
O6 P5 1.473(6) 4_665
O7 P2 1.458(6) 3_667
O8 P2 1.565(5) 2_647
O9 P4 1.469(5) 3_657
O10 P5 1.464(5) 2_647
O11 P4 1.608(7) 4_565
O12 P3 1.461(6) 3_657
O14 P5 1.615(5) 3_567

_cod_database_fobs_code 1560869
